data_4068540
loop_
_publ_author_name
'Walter, Marc D.'
'Sofield, Chadwick D.'
'Booth, Corwin H.'
'Andersen, Richard A.'

_publ_section_title
;
 Spin Equilibria in Monomeric Manganocenes: Solid-State Magnetic and EXAFS
 Studies
;
_journal_issue 7
_journal_name_full Organometallics
_journal_page_first 2005
_journal_paper_doi 10.1021/om800922j
_journal_volume 28
_journal_year 2009
_chemical_formula_moiety 'C26 H42 Mn'
_chemical_formula_sum 'C26 H42 Mn'
_chemical_formula_weight 409.54
_chemical_name_systematic
;
 ?
;
_space_group_IT_number 56
_symmetry_cell_setting orthorhombic
_symmetry_space_group_name_Hall '-P 2ab 2ac'
_symmetry_space_group_name_H-M 'P c c n'
_atom_sites_solution_hydrogens geom
_atom_sites_solution_primary direct
_atom_sites_solution_secondary difmap
_audit_creation_method SHELXL-97
_cell_angle_alpha 90.00
_cell_angle_beta 90.00
_cell_angle_gamma 90.00
_cell_formula_units_Z 8
_cell_length_a 11.6930(2)
_cell_length_b 12.3169(2)
_cell_length_c 32.8766(7)
_cell_measurement_reflns_used 8192
_cell_measurement_temperature 138(2)
_cell_measurement_theta_max 21
_cell_measurement_theta_min 2.4
_cell_volume 4734.94(15)
_computing_cell_refinement 'Bruker SAINT V. 6.40'
_computing_data_collection 'Bruker SMART V. 5.054D'
_computing_data_reduction 'Bruker SAINT V. 6.40'
_computing_structure_refinement 'SHELXL-97 (Sheldrick, 1997)'
_computing_structure_solution 'SHELXS-97 (Sheldrick, 1997)'
_diffrn_ambient_temperature 138(2)
_diffrn_measured_fraction_theta_full 0.999
_diffrn_measured_fraction_theta_max 0.999
_diffrn_measurement_device_type 'Bruker SMART CCD'
_diffrn_measurement_method /w-scan
_diffrn_radiation_monochromator graphite
_diffrn_radiation_source 'fine-focus sealed tube'
_diffrn_radiation_type MoK\a
_diffrn_radiation_wavelength 0.71073
_diffrn_reflns_av_R_equivalents 0.1165
_diffrn_reflns_av_sigmaI/netI 0.0656
_diffrn_reflns_limit_h_max 12
_diffrn_reflns_limit_h_min -10
_diffrn_reflns_limit_k_max 13
_diffrn_reflns_limit_k_min -13
_diffrn_reflns_limit_l_max 30
_diffrn_reflns_limit_l_min -36
_diffrn_reflns_number 17641
_diffrn_reflns_theta_full 23.25
_diffrn_reflns_theta_max 23.25
_diffrn_reflns_theta_min 2.07
_exptl_absorpt_coefficient_mu 0.565
_exptl_absorpt_correction_T_max 0.9920
_exptl_absorpt_correction_T_min 0.8847
_exptl_absorpt_correction_type empirical
_exptl_absorpt_process_details 'Blessing, 1995'
_exptl_crystal_colour red-orange
_exptl_crystal_density_diffrn 1.149
_exptl_crystal_density_method 'not measured'
_exptl_crystal_description block
_exptl_crystal_F_000 1784
_exptl_crystal_size_max 0.22
_exptl_crystal_size_mid 0.18
_exptl_crystal_size_min 0.12
_refine_diff_density_max 0.263
_refine_diff_density_min -0.477
_refine_diff_density_rms 0.066
_refine_ls_extinction_method none
_refine_ls_goodness_of_fit_ref 1.177
_refine_ls_hydrogen_treatment constr
_refine_ls_matrix_type full
_refine_ls_number_parameters 257
_refine_ls_number_reflns 3401
_refine_ls_number_restraints 0
_refine_ls_restrained_S_all 1.177
_refine_ls_R_factor_all 0.1068
_refine_ls_R_factor_gt 0.0687
_refine_ls_shift/su_max 0.000
_refine_ls_shift/su_mean 0.000
_refine_ls_structure_factor_coef Fsqd
_refine_ls_weighting_details 'calc w=1/[\s^2^(Fo^2^)+(0.0356P)^2^+9.4119P] where P=(Fo^2^+2Fc^2^)/3'
_refine_ls_weighting_scheme calc
_refine_ls_wR_factor_gt 0.1287
_refine_ls_wR_factor_ref 0.1446
_reflns_number_gt 2382
_reflns_number_total 3401
_reflns_threshold_expression >2sigma(I)
_cod_data_source_file om800922j_si_002.cif
_cod_data_source_block tBu4Mn
_cod_original_sg_symbol_H-M Pccn
_cod_database_code 4068540

loop_
_symmetry_equiv_pos_as_xyz
'x, y, z'
'-x+1/2, -y+1/2, z'
'-x, y+1/2, -z+1/2'
'x+1/2, -y, -z+1/2'
'-x, -y, -z'
'x-1/2, y-1/2, -z'
'x, -y-1/2, z-1/2'
'-x-1/2, y, z-1/2'

loop_
_atom_site_label
_atom_site_type_symbol
_atom_site_fract_x
_atom_site_fract_y
_atom_site_fract_z
_atom_site_U_iso_or_equiv
_atom_site_adp_type
_atom_site_occupancy
_atom_site_symmetry_multiplicity
_atom_site_calc_flag
_atom_site_refinement_flags
Mn1 Mn 0.2500 1.2500 0.04352(3) 0.0241(3) Uani 1 2 d S
Mn2 Mn 0.2500 0.7500 0.18118(3) 0.0247(3) Uani 1 2 d S
C1 C 0.0912(4) 1.2970(4) 0.07363(14) 0.0268(12) Uani 1 1 d .
C2 C 0.0734(4) 1.2506(4) 0.03460(13) 0.0289(11) Uani 1 1 d .
H2 H 0.0314 1.1862 0.0292 0.035 Uiso 1 1 calc R
C3 C 0.1285(4) 1.3162(4) 0.00494(14) 0.0270(12) Uani 1 1 d .
H3 H 0.1284 1.3035 -0.0236 0.032 Uiso 1 1 calc R
C4 C 0.1834(4) 1.4035(4) 0.02499(14) 0.0250(12) Uani 1 1 d .
C5 C 0.1600(4) 1.3898(4) 0.06729(14) 0.0251(11) Uani 1 1 d .
H5 H 0.1868 1.4364 0.0882 0.030 Uiso 1 1 calc R
C6 C 0.0945(4) 0.6738(4) 0.16271(14) 0.0270(12) Uani 1 1 d .
C7 C 0.1917(4) 0.6297(4) 0.14267(15) 0.0266(12) Uani 1 1 d .
H7 H 0.2049 0.6316 0.1142 0.032 Uiso 1 1 calc R
C8 C 0.2657(5) 0.5825(4) 0.17184(14) 0.0318(13) Uani 1 1 d .
H8 H 0.3365 0.5478 0.1663 0.038 Uiso 1 1 calc R
C9 C 0.2149(4) 0.5963(4) 0.21133(14) 0.0263(12) Uani 1 1 d .
C10 C 0.1101(4) 0.6524(4) 0.20480(15) 0.0271(12) Uani 1 1 d .
H10 H 0.0579 0.6726 0.2256 0.032 Uiso 1 1 calc R
C11 C 0.0360(4) 1.2622(4) 0.11359(14) 0.0289(12) Uani 1 1 d .
C12 C 0.0885(5) 1.3201(4) 0.15013(15) 0.0409(14) Uani 1 1 d .
H12A H 0.1712 1.3074 0.1505 0.061 Uiso 1 1 calc R
H12B H 0.0544 1.2918 0.1752 0.061 Uiso 1 1 calc R
H12C H 0.0735 1.3982 0.1481 0.061 Uiso 1 1 calc R
C13 C -0.0921(4) 1.2889(4) 0.11117(16) 0.0393(14) Uani 1 1 d .
H13A H -0.1019 1.3668 0.1062 0.059 Uiso 1 1 calc R
H13B H -0.1291 1.2692 0.1369 0.059 Uiso 1 1 calc R
H13C H -0.1269 1.2477 0.0889 0.059 Uiso 1 1 calc R
C14 C 0.0486(5) 1.1382(4) 0.11984(17) 0.0411(15) Uani 1 1 d .
H14A H 0.0167 1.0999 0.0963 0.062 Uiso 1 1 calc R
H14B H 0.0074 1.1163 0.1445 0.062 Uiso 1 1 calc R
H14C H 0.1298 1.1198 0.1227 0.062 Uiso 1 1 calc R
C15 C 0.2425(5) 1.5000(4) 0.00480(14) 0.0277(11) Uani 1 1 d .
C16 C 0.1494(5) 1.5862(4) -0.00311(18) 0.0474(16) Uani 1 1 d .
H16A H 0.0905 1.5557 -0.0210 0.071 Uiso 1 1 calc R
H16B H 0.1839 1.6498 -0.0161 0.071 Uiso 1 1 calc R
H16C H 0.1146 1.6077 0.0228 0.071 Uiso 1 1 calc R
C17 C 0.3342(5) 1.5495(4) 0.03193(16) 0.0393(14) Uani 1 1 d .
H17A H 0.3001 1.5710 0.0579 0.059 Uiso 1 1 calc R
H17B H 0.3669 1.6134 0.0185 0.059 Uiso 1 1 calc R
H17C H 0.3945 1.4958 0.0368 0.059 Uiso 1 1 calc R
C18 C 0.2970(5) 1.4676(4) -0.03579(15) 0.0406(15) Uani 1 1 d .
H18A H 0.3574 1.4140 -0.0309 0.061 Uiso 1 1 calc R
H18B H 0.3300 1.5320 -0.0488 0.061 Uiso 1 1 calc R
H18C H 0.2385 1.4362 -0.0536 0.061 Uiso 1 1 calc R
C19 C -0.0111(4) 0.7205(4) 0.14235(14) 0.0287(13) Uani 1 1 d .
C20 C -0.0796(4) 0.7927(4) 0.17186(15) 0.0383(14) Uani 1 1 d .
H20A H -0.1043 0.7495 0.1953 0.057 Uiso 1 1 calc R
H20B H -0.1469 0.8220 0.1578 0.057 Uiso 1 1 calc R
H20C H -0.0313 0.8527 0.1812 0.057 Uiso 1 1 calc R
C21 C 0.0214(5) 0.7877(4) 0.10465(14) 0.0385(14) Uani 1 1 d .
H21A H 0.0702 0.8486 0.1129 0.058 Uiso 1 1 calc R
H21B H -0.0481 0.8157 0.0917 0.058 Uiso 1 1 calc R
H21C H 0.0629 0.7417 0.0853 0.058 Uiso 1 1 calc R
C22 C -0.0873(5) 0.6250(4) 0.12904(16) 0.0391(14) Uani 1 1 d .
H22A H -0.0449 0.5788 0.1100 0.059 Uiso 1 1 calc R
H22B H -0.1561 0.6531 0.1157 0.059 Uiso 1 1 calc R
H22C H -0.1093 0.5824 0.1530 0.059 Uiso 1 1 calc R
C23 C 0.2590(5) 0.5451(4) 0.25034(14) 0.0305(12) Uani 1 1 d .
C24 C 0.1902(5) 0.5870(4) 0.28708(15) 0.0422(15) Uani 1 1 d .
H24A H 0.1952 0.6664 0.2882 0.063 Uiso 1 1 calc R
H24B H 0.2216 0.5560 0.3122 0.063 Uiso 1 1 calc R
H24C H 0.1099 0.5653 0.2842 0.063 Uiso 1 1 calc R
C25 C 0.3856(5) 0.5693(5) 0.25673(17) 0.0456(16) Uani 1 1 d .
H25A H 0.4291 0.5442 0.2330 0.068 Uiso 1 1 calc R
H25B H 0.4126 0.5315 0.2811 0.068 Uiso 1 1 calc R
H25C H 0.3964 0.6477 0.2601 0.068 Uiso 1 1 calc R
C26 C 0.2406(5) 0.4216(4) 0.24696(16) 0.0421(14) Uani 1 1 d .
H26A H 0.1598 0.4066 0.2415 0.063 Uiso 1 1 calc R
H26B H 0.2631 0.3867 0.2725 0.063 Uiso 1 1 calc R
H26C H 0.2874 0.3928 0.2247 0.063 Uiso 1 1 calc R

loop_
_atom_site_aniso_label
_atom_site_aniso_U_11
_atom_site_aniso_U_22
_atom_site_aniso_U_33
_atom_site_aniso_U_23
_atom_site_aniso_U_13
_atom_site_aniso_U_12
Mn1 0.0231(6) 0.0230(6) 0.0263(6) 0.000 0.000 0.0027(6)
Mn2 0.0248(6) 0.0231(6) 0.0264(6) 0.000 0.000 0.0000(6)
C1 0.026(3) 0.022(3) 0.033(3) 0.001(2) -0.003(2) 0.000(2)
C2 0.029(3) 0.024(2) 0.033(3) -0.005(3) -0.004(2) 0.006(3)
C3 0.027(3) 0.031(3) 0.022(3) 0.000(2) 0.000(2) 0.004(2)
C4 0.021(3) 0.027(3) 0.027(3) -0.002(2) -0.004(2) 0.006(2)
C5 0.028(3) 0.023(3) 0.024(3) -0.002(2) 0.000(2) 0.004(2)
C6 0.030(3) 0.027(3) 0.024(3) -0.003(2) 0.001(2) -0.002(2)
C7 0.028(3) 0.025(3) 0.027(3) 0.000(2) 0.002(2) -0.001(2)
C8 0.032(3) 0.025(3) 0.039(3) 0.000(2) -0.002(3) 0.002(3)
C9 0.028(3) 0.024(3) 0.028(3) -0.002(2) -0.001(2) -0.001(2)
C10 0.022(3) 0.028(3) 0.032(3) -0.004(2) 0.004(2) 0.000(2)
C11 0.025(3) 0.027(3) 0.035(3) 0.005(2) 0.005(2) 0.002(3)
C12 0.044(4) 0.045(4) 0.033(3) 0.004(3) 0.008(3) 0.001(3)
C13 0.027(3) 0.049(4) 0.043(3) 0.006(3) 0.009(3) 0.004(3)
C14 0.044(4) 0.033(3) 0.046(4) 0.012(3) 0.012(3) 0.004(3)
C15 0.028(3) 0.024(3) 0.031(3) 0.005(2) 0.000(3) 0.000(3)
C16 0.044(4) 0.029(3) 0.069(4) 0.017(3) 0.005(3) 0.007(3)
C17 0.043(4) 0.035(3) 0.040(3) -0.005(3) 0.002(3) -0.011(3)
C18 0.053(4) 0.041(4) 0.027(3) -0.003(3) 0.006(3) -0.010(3)
C19 0.022(3) 0.032(3) 0.032(3) -0.002(2) -0.005(2) -0.002(2)
C20 0.034(3) 0.042(3) 0.039(3) -0.003(3) -0.001(3) 0.004(3)
C21 0.037(3) 0.047(3) 0.032(3) 0.014(3) -0.005(3) 0.006(3)
C22 0.038(3) 0.036(3) 0.044(3) -0.002(3) -0.009(3) -0.009(3)
C23 0.029(3) 0.032(3) 0.032(3) 0.009(2) 0.000(3) -0.003(3)
C24 0.051(4) 0.047(4) 0.029(3) 0.006(3) 0.001(3) 0.002(3)
C25 0.039(4) 0.048(4) 0.050(4) 0.018(3) -0.005(3) -0.004(3)
C26 0.049(4) 0.034(3) 0.044(3) 0.011(3) -0.002(3) -0.002(3)

loop_
_atom_type_symbol
_atom_type_description
_atom_type_scat_dispersion_real
_atom_type_scat_dispersion_imag
_atom_type_scat_source
C C 0.0033 0.0016 'International Tables Vol C Tables 4.2.6.8 and 6.1.1.4'
H H 0.0000 0.0000 'International Tables Vol C Tables 4.2.6.8 and 6.1.1.4'
Mn Mn 0.3368 0.7283 'International Tables Vol C Tables 4.2.6.8 and 6.1.1.4'

loop_
_geom_angle_atom_site_label_1
_geom_angle_atom_site_label_2
_geom_angle_atom_site_label_3
_geom_angle
_geom_angle_site_symmetry_1
_geom_angle_site_symmetry_3
C3 Mn1 C3 104.5(3) . 2_575
C3 Mn1 C2 39.95(18) . .
C3 Mn1 C2 126.47(19) 2_575 .
C3 Mn1 C2 126.47(19) . 2_575
C3 Mn1 C2 39.95(18) 2_575 2_575
C2 Mn1 C2 163.8(3) . 2_575
C3 Mn1 C4 39.32(17) . .
C3 Mn1 C4 115.08(18) 2_575 .
C2 Mn1 C4 66.1(2) . .
C2 Mn1 C4 108.9(2) 2_575 .
C3 Mn1 C4 115.08(18) . 2_575
C3 Mn1 C4 39.32(17) 2_575 2_575
C2 Mn1 C4 108.9(2) . 2_575
C2 Mn1 C4 66.1(2) 2_575 2_575
C4 Mn1 C4 146.8(3) . 2_575
C3 Mn1 C5 64.81(18) . .
C3 Mn1 C5 150.19(18) 2_575 .
C2 Mn1 C5 64.30(19) . .
C2 Mn1 C5 122.4(2) 2_575 .
C4 Mn1 C5 38.79(16) . .
C4 Mn1 C5 170.27(18) 2_575 .
C3 Mn1 C5 150.19(18) . 2_575
C3 Mn1 C5 64.81(18) 2_575 2_575
C2 Mn1 C5 122.4(2) . 2_575
C2 Mn1 C5 64.30(19) 2_575 2_575
C4 Mn1 C5 170.27(18) . 2_575
C4 Mn1 C5 38.79(16) 2_575 2_575
C5 Mn1 C5 137.7(2) . 2_575
C3 Mn1 C1 164.92(18) . 2_575
C3 Mn1 C1 65.78(18) 2_575 2_575
C2 Mn1 C1 155.1(2) . 2_575
C2 Mn1 C1 38.78(17) 2_575 2_575
C4 Mn1 C1 132.43(18) . 2_575
C4 Mn1 C1 65.44(18) 2_575 2_575
C5 Mn1 C1 117.45(17) . 2_575
C5 Mn1 C1 37.95(17) 2_575 2_575
C3 Mn1 C1 65.78(18) . .
C3 Mn1 C1 164.92(18) 2_575 .
C2 Mn1 C1 38.78(17) . .
C2 Mn1 C1 155.1(2) 2_575 .
C4 Mn1 C1 65.44(18) . .
C4 Mn1 C1 132.43(18) 2_575 .
C5 Mn1 C1 37.95(17) . .
C5 Mn1 C1 117.45(17) 2_575 .
C1 Mn1 C1 126.1(2) 2_575 .
C7 Mn2 C7 104.4(3) . 2_565
C7 Mn2 C8 126.02(19) . 2_565
C7 Mn2 C8 39.83(18) 2_565 2_565
C7 Mn2 C8 39.83(18) . .
C7 Mn2 C8 126.02(19) 2_565 .
C8 Mn2 C8 163.1(3) 2_565 .
C7 Mn2 C6 39.52(18) . .
C7 Mn2 C6 114.98(19) 2_565 .
C8 Mn2 C6 108.5(2) 2_565 .
C8 Mn2 C6 66.4(2) . .
C7 Mn2 C6 114.98(19) . 2_565
C7 Mn2 C6 39.52(18) 2_565 2_565
C8 Mn2 C6 66.4(2) 2_565 2_565
C8 Mn2 C6 108.5(2) . 2_565
C6 Mn2 C6 146.9(3) . 2_565
C7 Mn2 C10 149.82(19) . 2_565
C7 Mn2 C10 64.76(19) 2_565 2_565
C8 Mn2 C10 64.75(19) 2_565 2_565
C8 Mn2 C10 122.10(19) . 2_565
C6 Mn2 C10 170.41(19) . 2_565
C6 Mn2 C10 38.49(17) 2_565 2_565
C7 Mn2 C10 64.76(19) . .
C7 Mn2 C10 149.82(19) 2_565 .
C8 Mn2 C10 122.10(19) 2_565 .
C8 Mn2 C10 64.75(19) . .
C6 Mn2 C10 38.49(17) . .
C6 Mn2 C10 170.41(19) 2_565 .
C10 Mn2 C10 138.1(3) 2_565 .
C7 Mn2 C9 164.98(18) . 2_565
C7 Mn2 C9 65.97(18) 2_565 2_565
C8 Mn2 C9 39.29(17) 2_565 2_565
C8 Mn2 C9 155.18(19) . 2_565
C6 Mn2 C9 132.27(18) . 2_565
C6 Mn2 C9 65.58(18) 2_565 2_565
C10 Mn2 C9 38.21(17) 2_565 2_565
C10 Mn2 C9 117.41(17) . 2_565
C7 Mn2 C9 65.97(18) . .
C7 Mn2 C9 164.98(18) 2_565 .
C8 Mn2 C9 155.18(19) 2_565 .
C8 Mn2 C9 39.29(17) . .
C6 Mn2 C9 65.58(18) . .
C6 Mn2 C9 132.27(18) 2_565 .
C10 Mn2 C9 117.41(17) 2_565 .
C10 Mn2 C9 38.21(17) . .
C9 Mn2 C9 125.8(2) 2_565 .
C5 C1 C2 106.0(4) . .
C5 C1 C11 126.5(4) . .
C2 C1 C11 127.1(5) . .
C5 C1 Mn1 70.3(3) . .
C2 C1 Mn1 66.9(3) . .
C11 C1 Mn1 132.6(3) . .
C1 C2 C3 109.0(5) . .
C1 C2 Mn1 74.3(3) . .
C3 C2 Mn1 69.5(3) . .
C1 C2 H2 125.5 . .
C3 C2 H2 125.5 . .
Mn1 C2 H2 122.3 . .
C4 C3 C2 108.6(4) . .
C4 C3 Mn1 72.7(3) . .
C2 C3 Mn1 70.6(3) . .
C4 C3 H3 125.7 . .
C2 C3 H3 125.7 . .
Mn1 C3 H3 122.7 . .
C3 C4 C5 106.0(4) . .
C3 C4 C15 126.5(4) . .
C5 C4 C15 127.1(4) . .
C3 C4 Mn1 68.0(3) . .
C5 C4 Mn1 71.8(3) . .
C15 C4 Mn1 130.5(3) . .
C1 C5 C4 110.4(4) . .
C1 C5 Mn1 71.7(3) . .
C4 C5 Mn1 69.5(3) . .
C1 C5 H5 124.8 . .
C4 C5 H5 124.8 . .
Mn1 C5 H5 125.6 . .
C10 C6 C7 106.2(4) . .
C10 C6 C19 127.1(4) . .
C7 C6 C19 126.2(4) . .
C10 C6 Mn2 72.3(3) . .
C7 C6 Mn2 67.6(3) . .
C19 C6 Mn2 130.7(3) . .
C8 C7 C6 109.4(4) . .
C8 C7 Mn2 71.2(3) . .
C6 C7 Mn2 72.9(3) . .
C8 C7 H7 125.3 . .
C6 C7 H7 125.3 . .
Mn2 C7 H7 122.3 . .
C7 C8 C9 108.1(5) . .
C7 C8 Mn2 69.0(3) . .
C9 C8 Mn2 73.4(3) . .
C7 C8 H8 125.9 . .
C9 C8 H8 125.9 . .
Mn2 C8 H8 123.2 . .
C10 C9 C8 106.1(4) . .
C10 C9 C23 128.3(4) . .
C8 C9 C23 125.0(4) . .
C10 C9 Mn2 70.8(3) . .
C8 C9 Mn2 67.3(3) . .
C23 C9 Mn2 133.0(3) . .
C6 C10 C9 110.3(4) . .
C6 C10 Mn2 69.2(3) . .
C9 C10 Mn2 71.0(3) . .
C6 C10 H10 124.8 . .
C9 C10 H10 124.8 . .
Mn2 C10 H10 126.6 . .
C1 C11 C12 112.1(4) . .
C1 C11 C13 107.9(4) . .
C12 C11 C13 109.5(4) . .
C1 C11 C14 110.5(4) . .
C12 C11 C14 108.6(4) . .
C13 C11 C14 108.1(4) . .
C11 C12 H12A 109.5 . .
C11 C12 H12B 109.5 . .
H12A C12 H12B 109.5 . .
C11 C12 H12C 109.5 . .
H12A C12 H12C 109.5 . .
H12B C12 H12C 109.5 . .
C11 C13 H13A 109.5 . .
C11 C13 H13B 109.5 . .
H13A C13 H13B 109.5 . .
C11 C13 H13C 109.5 . .
H13A C13 H13C 109.5 . .
H13B C13 H13C 109.5 . .
C11 C14 H14A 109.5 . .
C11 C14 H14B 109.5 . .
H14A C14 H14B 109.5 . .
C11 C14 H14C 109.5 . .
H14A C14 H14C 109.5 . .
H14B C14 H14C 109.5 . .
C17 C15 C4 112.0(4) . .
C17 C15 C18 108.8(4) . .
C4 C15 C18 111.3(4) . .
C17 C15 C16 108.7(4) . .
C4 C15 C16 106.8(4) . .
C18 C15 C16 109.0(4) . .
C15 C16 H16A 109.5 . .
C15 C16 H16B 109.5 . .
H16A C16 H16B 109.5 . .
C15 C16 H16C 109.5 . .
H16A C16 H16C 109.5 . .
H16B C16 H16C 109.5 . .
C15 C17 H17A 109.5 . .
C15 C17 H17B 109.5 . .
H17A C17 H17B 109.5 . .
C15 C17 H17C 109.5 . .
H17A C17 H17C 109.5 . .
H17B C17 H17C 109.5 . .
C15 C18 H18A 109.5 . .
C15 C18 H18B 109.5 . .
H18A C18 H18B 109.5 . .
C15 C18 H18C 109.5 . .
H18A C18 H18C 109.5 . .
H18B C18 H18C 109.5 . .
C6 C19 C21 111.0(4) . .
C6 C19 C22 107.9(4) . .
C21 C19 C22 109.0(4) . .
C6 C19 C20 111.4(4) . .
C21 C19 C20 109.0(4) . .
C22 C19 C20 108.7(4) . .
C19 C20 H20A 109.5 . .
C19 C20 H20B 109.5 . .
H20A C20 H20B 109.5 . .
C19 C20 H20C 109.5 . .
H20A C20 H20C 109.5 . .
H20B C20 H20C 109.5 . .
C19 C21 H21A 109.5 . .
C19 C21 H21B 109.5 . .
H21A C21 H21B 109.5 . .
C19 C21 H21C 109.5 . .
H21A C21 H21C 109.5 . .
H21B C21 H21C 109.5 . .
C19 C22 H22A 109.5 . .
C19 C22 H22B 109.5 . .
H22A C22 H22B 109.5 . .
C19 C22 H22C 109.5 . .
H22A C22 H22C 109.5 . .
H22B C22 H22C 109.5 . .
C9 C23 C25 111.4(4) . .
C9 C23 C24 110.3(4) . .
C25 C23 C24 109.5(4) . .
C9 C23 C26 107.5(4) . .
C25 C23 C26 109.7(5) . .
C24 C23 C26 108.3(4) . .
C23 C24 H24A 109.5 . .
C23 C24 H24B 109.5 . .
H24A C24 H24B 109.5 . .
C23 C24 H24C 109.5 . .
H24A C24 H24C 109.5 . .
H24B C24 H24C 109.5 . .
C23 C25 H25A 109.5 . .
C23 C25 H25B 109.5 . .
H25A C25 H25B 109.5 . .
C23 C25 H25C 109.5 . .
H25A C25 H25C 109.5 . .
H25B C25 H25C 109.5 . .
C23 C26 H26A 109.5 . .
C23 C26 H26B 109.5 . .
H26A C26 H26B 109.5 . .
C23 C26 H26C 109.5 . .
H26A C26 H26C 109.5 . .
H26B C26 H26C 109.5 . .

loop_
_geom_bond_atom_site_label_1
_geom_bond_atom_site_label_2
_geom_bond_distance
_geom_bond_site_symmetry_2
Mn1 C3 2.072(5) .
Mn1 C3 2.072(5) 2_575
Mn1 C2 2.086(5) .
Mn1 C2 2.086(5) 2_575
Mn1 C4 2.134(5) .
Mn1 C4 2.134(5) 2_575
Mn1 C5 2.164(5) .
Mn1 C5 2.164(5) 2_575
Mn1 C1 2.183(5) 2_575
Mn1 C1 2.183(5) .
Mn2 C7 2.065(5) .
Mn2 C7 2.065(5) 2_565
Mn2 C8 2.094(5) 2_565
Mn2 C8 2.094(5) .
Mn2 C6 2.134(5) .
Mn2 C6 2.134(5) 2_565
Mn2 C10 2.174(5) 2_565
Mn2 C10 2.174(5) .
Mn2 C9 2.176(5) 2_565
Mn2 C9 2.176(5) .
C1 C5 1.413(6) .
C1 C2 1.420(6) .
C1 C11 1.525(6) .
C2 C3 1.420(6) .
C2 H2 0.9500 .
C3 C4 1.416(6) .
C3 H3 0.9500 .
C4 C5 1.428(6) .
C4 C15 1.527(6) .
C5 H5 0.9500 .
C6 C10 1.421(6) .
C6 C7 1.421(6) .
C6 C19 1.518(6) .
C7 C8 1.417(7) .
C7 H7 0.9500 .
C8 C9 1.437(6) .
C8 H8 0.9500 .
C9 C10 1.424(6) .
C9 C23 1.519(6) .
C10 H10 0.9500 .
C11 C12 1.526(7) .
C11 C13 1.535(6) .
C11 C14 1.548(6) .
C12 H12A 0.9800 .
C12 H12B 0.9800 .
C12 H12C 0.9800 .
C13 H13A 0.9800 .
C13 H13B 0.9800 .
C13 H13C 0.9800 .
C14 H14A 0.9800 .
C14 H14B 0.9800 .
C14 H14C 0.9800 .
C15 C17 1.522(7) .
C15 C18 1.532(6) .
C15 C16 1.542(7) .
C16 H16A 0.9800 .
C16 H16B 0.9800 .
C16 H16C 0.9800 .
C17 H17A 0.9800 .
C17 H17B 0.9800 .
C17 H17C 0.9800 .
C18 H18A 0.9800 .
C18 H18B 0.9800 .
C18 H18C 0.9800 .
C19 C21 1.538(6) .
C19 C22 1.538(6) .
C19 C20 1.541(6) .
C20 H20A 0.9800 .
C20 H20B 0.9800 .
C20 H20C 0.9800 .
C21 H21A 0.9800 .
C21 H21B 0.9800 .
C21 H21C 0.9800 .
C22 H22A 0.9800 .
C22 H22B 0.9800 .
C22 H22C 0.9800 .
C23 C25 1.525(7) .
C23 C24 1.540(7) .
C23 C26 1.541(6) .
C24 H24A 0.9800 .
C24 H24B 0.9800 .
C24 H24C 0.9800 .
C25 H25A 0.9800 .
C25 H25B 0.9800 .
C25 H25C 0.9800 .
C26 H26A 0.9800 .
C26 H26B 0.9800 .
C26 H26C 0.9800 .

loop_
_geom_torsion_atom_site_label_1
_geom_torsion_atom_site_label_2
_geom_torsion_atom_site_label_3
_geom_torsion_atom_site_label_4
_geom_torsion
_geom_torsion_site_symmetry_1
C3 Mn1 C1 C5 -79.5(3) .
C3 Mn1 C1 C5 -131.6(7) 2_575
C2 Mn1 C1 C5 -118.0(4) .
C2 Mn1 C1 C5 45.9(6) 2_575
C4 Mn1 C1 C5 -36.2(3) .
C4 Mn1 C1 C5 177.9(3) 2_575
C5 Mn1 C1 C5 133.5(3) 2_575
C1 Mn1 C1 C5 89.6(3) 2_575
C3 Mn1 C1 C2 38.5(3) .
C3 Mn1 C1 C2 -13.6(8) 2_575
C2 Mn1 C1 C2 163.9(3) 2_575
C4 Mn1 C1 C2 81.9(3) .
C4 Mn1 C1 C2 -64.1(4) 2_575
C5 Mn1 C1 C2 118.0(4) .
C5 Mn1 C1 C2 -108.4(3) 2_575
C1 Mn1 C1 C2 -152.3(3) 2_575
C3 Mn1 C1 C11 158.5(5) .
C3 Mn1 C1 C11 106.4(8) 2_575
C2 Mn1 C1 C11 120.0(6) .
C2 Mn1 C1 C11 -76.1(7) 2_575
C4 Mn1 C1 C11 -158.1(5) .
C4 Mn1 C1 C11 55.9(5) 2_575
C5 Mn1 C1 C11 -122.0(6) .
C5 Mn1 C1 C11 11.5(5) 2_575
C1 Mn1 C1 C11 -32.3(4) 2_575
C5 C1 C2 C3 -1.4(5) .
C11 C1 C2 C3 172.0(4) .
Mn1 C1 C2 C3 -61.2(3) .
C5 C1 C2 Mn1 59.8(3) .
C11 C1 C2 Mn1 -126.9(5) .
C3 Mn1 C2 C1 -117.8(4) .
C3 Mn1 C2 C1 175.6(3) 2_575
C2 Mn1 C2 C1 -155.3(3) 2_575
C4 Mn1 C2 C1 -79.9(3) .
C4 Mn1 C2 C1 135.4(3) 2_575
C5 Mn1 C2 C1 -37.0(3) .
C5 Mn1 C2 C1 94.7(3) 2_575
C1 Mn1 C2 C1 63.2(7) 2_575
C3 Mn1 C2 C3 -66.6(4) 2_575
C2 Mn1 C2 C3 -37.5(2) 2_575
C4 Mn1 C2 C3 37.9(3) .
C4 Mn1 C2 C3 -106.8(3) 2_575
C5 Mn1 C2 C3 80.7(3) .
C5 Mn1 C2 C3 -147.5(3) 2_575
C1 Mn1 C2 C3 -179.0(4) 2_575
C1 Mn1 C2 C3 117.8(4) .
C1 C2 C3 C4 1.1(6) .
Mn1 C2 C3 C4 -63.2(3) .
C1 C2 C3 Mn1 64.2(3) .
C3 Mn1 C3 C4 -112.0(3) 2_575
C2 Mn1 C3 C4 117.6(4) .
C2 Mn1 C3 C4 -74.6(4) 2_575
C4 Mn1 C3 C4 -152.5(3) 2_575
C5 Mn1 C3 C4 38.3(3) .
C5 Mn1 C3 C4 -176.4(3) 2_575
C1 Mn1 C3 C4 -64.0(8) 2_575
C1 Mn1 C3 C4 80.2(3) .
C3 Mn1 C3 C2 130.3(3) 2_575
C2 Mn1 C3 C2 167.8(2) 2_575
C4 Mn1 C3 C2 -117.6(4) .
C4 Mn1 C3 C2 89.9(3) 2_575
C5 Mn1 C3 C2 -79.3(3) .
C5 Mn1 C3 C2 66.0(5) 2_575
C1 Mn1 C3 C2 178.4(6) 2_575
C1 Mn1 C3 C2 -37.4(3) .
C2 C3 C4 C5 -0.3(5) .
Mn1 C3 C4 C5 -62.1(3) .
C2 C3 C4 C15 -173.3(4) .
Mn1 C3 C4 C15 124.9(5) .
C2 C3 C4 Mn1 61.8(3) .
C3 Mn1 C4 C3 82.2(4) 2_575
C2 Mn1 C4 C3 -38.5(3) .
C2 Mn1 C4 C3 125.0(3) 2_575
C4 Mn1 C4 C3 49.9(2) 2_575
C5 Mn1 C4 C3 -116.5(4) .
C5 Mn1 C4 C3 169.4(10) 2_575
C1 Mn1 C4 C3 161.5(3) 2_575
C1 Mn1 C4 C3 -81.1(3) .
C3 Mn1 C4 C5 116.5(4) .
C3 Mn1 C4 C5 -161.2(3) 2_575
C2 Mn1 C4 C5 78.1(3) .
C2 Mn1 C4 C5 -118.5(3) 2_575
C4 Mn1 C4 C5 166.4(3) 2_575
C5 Mn1 C4 C5 -74.1(12) 2_575
C1 Mn1 C4 C5 -81.9(3) 2_575
C1 Mn1 C4 C5 35.4(3) .
C3 Mn1 C4 C15 -119.9(5) .
C3 Mn1 C4 C15 -37.6(5) 2_575
C2 Mn1 C4 C15 -158.3(5) .
C2 Mn1 C4 C15 5.1(5) 2_575
C4 Mn1 C4 C15 -70.0(4) 2_575
C5 Mn1 C4 C15 123.6(5) .
C5 Mn1 C4 C15 49.5(13) 2_575
C1 Mn1 C4 C15 41.7(5) 2_575
C1 Mn1 C4 C15 159.0(5) .
C2 C1 C5 C4 1.2(5) .
C11 C1 C5 C4 -172.2(4) .
Mn1 C1 C5 C4 58.8(3) .
C2 C1 C5 Mn1 -57.6(3) .
C11 C1 C5 Mn1 129.0(5) .
C3 C4 C5 C1 -0.6(5) .
C15 C4 C5 C1 172.4(4) .
Mn1 C4 C5 C1 -60.2(3) .
C3 C4 C5 Mn1 59.6(3) .
C15 C4 C5 Mn1 -127.4(5) .
C3 Mn1 C5 C1 82.3(3) .
C3 Mn1 C5 C1 157.0(3) 2_575
C2 Mn1 C5 C1 37.8(3) .
C2 Mn1 C5 C1 -159.1(3) 2_575
C4 Mn1 C5 C1 121.1(4) .
C4 Mn1 C5 C1 -9.4(12) 2_575
C5 Mn1 C5 C1 -72.9(2) 2_575
C1 Mn1 C5 C1 -114.4(3) 2_575
C3 Mn1 C5 C4 -38.8(3) .
C3 Mn1 C5 C4 35.9(5) 2_575
C2 Mn1 C5 C4 -83.2(3) .
C2 Mn1 C5 C4 79.9(3) 2_575
C4 Mn1 C5 C4 -130.5(10) 2_575
C5 Mn1 C5 C4 166.0(3) 2_575
C1 Mn1 C5 C4 124.6(3) 2_575
C1 Mn1 C5 C4 -121.1(4) .
C7 Mn2 C6 C10 116.6(4) .
C7 Mn2 C6 C10 -161.2(3) 2_565
C8 Mn2 C6 C10 -118.7(3) 2_565
C8 Mn2 C6 C10 78.5(3) .
C6 Mn2 C6 C10 166.4(3) 2_565
C10 Mn2 C6 C10 -75.0(13) 2_565
C9 Mn2 C6 C10 -81.7(3) 2_565
C9 Mn2 C6 C10 35.4(3) .
C7 Mn2 C6 C7 82.2(4) 2_565
C8 Mn2 C6 C7 124.7(3) 2_565
C8 Mn2 C6 C7 -38.0(3) .
C6 Mn2 C6 C7 49.8(3) 2_565
C10 Mn2 C6 C7 168.4(11) 2_565
C10 Mn2 C6 C7 -116.6(4) .
C9 Mn2 C6 C7 161.7(3) 2_565
C9 Mn2 C6 C7 -81.2(3) .
C7 Mn2 C6 C19 -119.3(5) .
C7 Mn2 C6 C19 -37.0(5) 2_565
C8 Mn2 C6 C19 5.5(5) 2_565
C8 Mn2 C6 C19 -157.3(5) .
C6 Mn2 C6 C19 -69.4(4) 2_565
C10 Mn2 C6 C19 49.2(14) 2_565
C10 Mn2 C6 C19 124.1(6) .
C9 Mn2 C6 C19 42.4(5) 2_565
C9 Mn2 C6 C19 159.5(5) .
C10 C6 C7 C8 -0.2(5) .
C19 C6 C7 C8 -172.8(4) .
Mn2 C6 C7 C8 62.2(3) .
C10 C6 C7 Mn2 -62.5(3) .
C19 C6 C7 Mn2 124.9(5) .
C7 Mn2 C7 C8 129.9(3) 2_565
C8 Mn2 C7 C8 167.3(2) 2_565
C6 Mn2 C7 C8 -118.1(4) .
C6 Mn2 C7 C8 89.3(3) 2_565
C10 Mn2 C7 C8 65.7(5) 2_565
C10 Mn2 C7 C8 -80.2(3) .
C9 Mn2 C7 C8 177.9(6) 2_565
C9 Mn2 C7 C8 -38.0(3) .
C7 Mn2 C7 C6 -112.0(3) 2_565
C8 Mn2 C7 C6 -74.6(4) 2_565
C8 Mn2 C7 C6 118.1(4) .
C6 Mn2 C7 C6 -152.6(3) 2_565
C10 Mn2 C7 C6 -176.2(3) 2_565
C10 Mn2 C7 C6 38.0(3) .
C9 Mn2 C7 C6 -64.0(8) 2_565
C9 Mn2 C7 C6 80.2(3) .
C6 C7 C8 C9 0.2(6) .
Mn2 C7 C8 C9 63.5(3) .
C6 C7 C8 Mn2 -63.3(3) .
C7 Mn2 C8 C7 -66.8(5) 2_565
C8 Mn2 C8 C7 -37.8(3) 2_565
C6 Mn2 C8 C7 37.8(3) .
C6 Mn2 C8 C7 -107.1(3) 2_565
C10 Mn2 C8 C7 -147.3(3) 2_565
C10 Mn2 C8 C7 80.2(3) .
C9 Mn2 C8 C7 -178.7(4) 2_565
C9 Mn2 C8 C7 117.5(4) .
C7 Mn2 C8 C9 -117.5(4) .
C7 Mn2 C8 C9 175.7(3) 2_565
C8 Mn2 C8 C9 -155.3(3) 2_565
C6 Mn2 C8 C9 -79.7(3) .
C6 Mn2 C8 C9 135.4(3) 2_565
C10 Mn2 C8 C9 95.3(3) 2_565
C10 Mn2 C8 C9 -37.3(3) .
C9 Mn2 C8 C9 63.8(6) 2_565
C7 C8 C9 C10 0.0(5) .
Mn2 C8 C9 C10 60.6(3) .
C7 C8 C9 C23 171.9(4) .
Mn2 C8 C9 C23 -127.5(5) .
C7 C8 C9 Mn2 -60.6(3) .
C7 Mn2 C9 C10 -79.1(3) .
C7 Mn2 C9 C10 -131.2(7) 2_565
C8 Mn2 C9 C10 45.6(6) 2_565
C8 Mn2 C9 C10 -117.6(4) .
C6 Mn2 C9 C10 -35.6(3) .
C6 Mn2 C9 C10 178.2(3) 2_565
C10 Mn2 C9 C10 134.2(3) 2_565
C9 Mn2 C9 C10 90.1(3) 2_565
C7 Mn2 C9 C8 38.5(3) .
C7 Mn2 C9 C8 -13.6(8) 2_565
C8 Mn2 C9 C8 163.2(3) 2_565
C6 Mn2 C9 C8 82.0(3) .
C6 Mn2 C9 C8 -64.2(4) 2_565
C10 Mn2 C9 C8 -108.1(3) 2_565
C10 Mn2 C9 C8 117.6(4) .
C9 Mn2 C9 C8 -152.3(3) 2_565
C7 Mn2 C9 C23 155.9(5) .
C7 Mn2 C9 C23 103.8(8) 2_565
C8 Mn2 C9 C23 -79.4(6) 2_565
C8 Mn2 C9 C23 117.4(6) .
C6 Mn2 C9 C23 -160.6(5) .
C6 Mn2 C9 C23 53.2(5) 2_565
C10 Mn2 C9 C23 9.2(5) 2_565
C10 Mn2 C9 C23 -125.0(6) .
C9 Mn2 C9 C23 -34.9(4) 2_565
C7 C6 C10 C9 0.2(5) .
C19 C6 C10 C9 172.7(4) .
Mn2 C6 C10 C9 -59.2(3) .
C7 C6 C10 Mn2 59.4(3) .
C19 C6 C10 Mn2 -128.1(5) .
C8 C9 C10 C6 -0.1(5) .
C23 C9 C10 C6 -171.7(5) .
Mn2 C9 C10 C6 58.2(3) .
C8 C9 C10 Mn2 -58.3(3) .
C23 C9 C10 Mn2 130.2(5) .
C7 Mn2 C10 C6 -39.0(3) .
C7 Mn2 C10 C6 35.6(5) 2_565
C8 Mn2 C10 C6 79.2(3) 2_565
C8 Mn2 C10 C6 -83.2(3) .
C6 Mn2 C10 C6 -129.7(11) 2_565
C10 Mn2 C10 C6 166.0(3) 2_565
C9 Mn2 C10 C6 124.4(3) 2_565
C9 Mn2 C10 C6 -121.6(4) .
C7 Mn2 C10 C9 82.6(3) .
C7 Mn2 C10 C9 157.2(3) 2_565
C8 Mn2 C10 C9 -159.3(3) 2_565
C8 Mn2 C10 C9 38.3(3) .
C6 Mn2 C10 C9 121.6(4) .
C6 Mn2 C10 C9 -8.1(13) 2_565
C10 Mn2 C10 C9 -72.4(3) 2_565
C9 Mn2 C10 C9 -114.0(3) 2_565
C5 C1 C11 C12 -16.2(7) .
C2 C1 C11 C12 171.8(5) .
Mn1 C1 C11 C12 80.2(6) .
C5 C1 C11 C13 104.5(6) .
C2 C1 C11 C13 -67.6(6) .
Mn1 C1 C11 C13 -159.2(4) .
C5 C1 C11 C14 -137.5(5) .
C2 C1 C11 C14 50.5(7) .
Mn1 C1 C11 C14 -41.1(6) .
C3 C4 C15 C17 -154.7(5) .
C5 C4 C15 C17 33.8(7) .
Mn1 C4 C15 C17 -63.6(6) .
C3 C4 C15 C18 -32.6(7) .
C5 C4 C15 C18 155.9(5) .
Mn1 C4 C15 C18 58.5(6) .
C3 C4 C15 C16 86.4(6) .
C5 C4 C15 C16 -85.1(6) .
Mn1 C4 C15 C16 177.4(4) .
C10 C6 C19 C21 148.9(5) .
C7 C6 C19 C21 -40.0(6) .
Mn2 C6 C19 C21 50.4(6) .
C10 C6 C19 C22 -91.8(6) .
C7 C6 C19 C22 79.3(6) .
Mn2 C6 C19 C22 169.7(4) .
C10 C6 C19 C20 27.3(7) .
C7 C6 C19 C20 -161.6(5) .
Mn2 C6 C19 C20 -71.2(5) .
C10 C9 C23 C25 -137.3(5) .
C8 C9 C23 C25 52.7(6) .
Mn2 C9 C23 C25 -37.8(6) .
C10 C9 C23 C24 -15.5(7) .
C8 C9 C23 C24 174.4(5) .
Mn2 C9 C23 C24 84.0(6) .
C10 C9 C23 C26 102.5(6) .
C8 C9 C23 C26 -67.6(6) .
Mn2 C9 C23 C26 -158.1(4) .
